data_7126371
loop_
_publ_author_name
'Maza, Ricardo J.'
'Royes, Jordi'
'Carb\'o, Jorge J'
'Fern\'andez, Elena'

_publ_section_title
;
 Consecutive borylcupration/C-C coupling of \g-alkenyl aldehydes towards
 diastereoselective 2-(borylmethyl)cycloalkanols.
;
_journal_issue 44
_journal_name_full 'Chemical communications (Cambridge, England)'
_journal_page_first 5973
_journal_page_last 5976
_journal_paper_doi 10.1039/d0cc02263b
_journal_volume 56
_journal_year 2020
_chemical_formula_sum 'C26 H35 B O3'
_chemical_formula_weight 406.35
_space_group_crystal_system monoclinic
_space_group_IT_number 14
_space_group_name_Hall '-P 2ybc'
_space_group_name_H-M_alt 'P 1 21/c 1'
_atom_sites_solution_hydrogens mixed
_audit_creation_method SHELXL-2018/3
_audit_update_record
;
2020-01-17 deposited with the CCDC.	2020-04-13 downloaded from the CCDC.
;
_cell_angle_alpha 90
_cell_angle_beta 100.138(3)
_cell_angle_gamma 90
_cell_formula_units_Z 4
_cell_length_a 17.9052(16)
_cell_length_b 6.4987(6)
_cell_length_c 19.8249(16)
_cell_measurement_reflns_used 5005
_cell_measurement_temperature 100(2)
_cell_measurement_theta_max 23.81
_cell_measurement_theta_min 2.31
_cell_volume 2270.8(3)
_computing_cell_refinement 'Bruker APEX2 v2014.9-0'
_computing_data_collection 'Bruker APEX2 v2014.9-0'
_computing_data_reduction 'Bruker APEX2 v2014.9-0'
_computing_molecular_graphics
;
 SHELXle: C.B. Huebschle, G.M. Sheldrick & B. Dittrich
 J.Appl.Cryst. (2011) 44, 1281-1284.
;
_computing_publication_material 'SHELXL-2018/3 (Sheldrick, 2018)'
_computing_structure_refinement 'SHELXL-2018/3 (Sheldrick, 2018)'
_computing_structure_solution
;
  SHELXT V2018/2 (Sheldrick 2018); G.M. Sheldrick (2015)
 "SHELXT - Integrated space-group and crystal-structure
 determination", Acta Cryst., A71, 3-8. 
;
_diffrn_ambient_temperature 100(2)
_diffrn_detector_area_resol_mean 512
_diffrn_detector_type '4K CCD area detector APEX II'
_diffrn_measured_fraction_theta_full 1.000
_diffrn_measured_fraction_theta_max 0.996
_diffrn_measurement_device_type 'APEX DUO Kappa 4-axis goniometer'
_diffrn_measurement_method
;
 Fullsphere data collection, phi and omega scans
;
_diffrn_radiation_monochromator 'Quazar MX Multilayer Optics'
_diffrn_radiation_type MoK\a
_diffrn_radiation_wavelength 0.71073
_diffrn_reflns_av_R_equivalents 0.0626
_diffrn_reflns_av_unetI/netI 0.0505
_diffrn_reflns_Laue_measured_fraction_full 1.000
_diffrn_reflns_Laue_measured_fraction_max 0.996
_diffrn_reflns_limit_h_max 22
_diffrn_reflns_limit_h_min -20
_diffrn_reflns_limit_k_max 8
_diffrn_reflns_limit_k_min -8
_diffrn_reflns_limit_l_max 24
_diffrn_reflns_limit_l_min -23
_diffrn_reflns_number 29583
_diffrn_reflns_point_group_measured_fraction_full 1.000
_diffrn_reflns_point_group_measured_fraction_max 0.996
_diffrn_reflns_theta_full 25.242
_diffrn_reflns_theta_max 26.119
_diffrn_reflns_theta_min 1.155
_diffrn_source 'Microfocus source E025 IuS'
_diffrn_source_current 0.6
_diffrn_source_power 50
_diffrn_source_size '0.2 mm x 0.2 mm fine focus'
_diffrn_source_type 'Bruker APEX DUO'
_exptl_absorpt_coefficient_mu 0.075
_exptl_absorpt_correction_T_max 0.7453
_exptl_absorpt_correction_T_min 0.5324
_exptl_absorpt_correction_type multi-scan
_exptl_absorpt_process_details SADABS-2014/4
_exptl_crystal_colour colourless
_exptl_crystal_density_diffrn 1.189
_exptl_crystal_description block
_exptl_crystal_F_000 880
_exptl_crystal_size_max 0.040
_exptl_crystal_size_mid 0.020
_exptl_crystal_size_min 0.020
_refine_diff_density_max 0.249
_refine_diff_density_min -0.287
_refine_diff_density_rms 0.038
_refine_ls_extinction_method none
_refine_ls_goodness_of_fit_ref 1.025
_refine_ls_hydrogen_treatment constr
_refine_ls_matrix_type full
_refine_ls_number_parameters 550
_refine_ls_number_reflns 4488
_refine_ls_number_restraints 1424
_refine_ls_restrained_S_all 1.010
_refine_ls_R_factor_all 0.1147
_refine_ls_R_factor_gt 0.0663
_refine_ls_shift/su_max 0.001
_refine_ls_shift/su_mean 0.000
_refine_ls_structure_factor_coef Fsqd
_refine_ls_weighting_details 'w=1/[\s^2^(Fo^2^)+(0.0712P)^2^+1.6391P] where P=(Fo^2^+2Fc^2^)/3'
_refine_ls_weighting_scheme calc
_refine_ls_wR_factor_gt 0.1626
_refine_ls_wR_factor_ref 0.1886
_reflns_Friedel_coverage 0.000
_reflns_number_gt 2738
_reflns_number_total 4488
_reflns_threshold_expression 'I > 2\s(I)'
_cod_data_source_file d0cc02263b2.cif
_cod_data_source_block mo_RJ452FB_0m
_cod_depositor_comments 'Adding full bibliography for 7126370--7126371.cif.'
_cod_original_sg_symbol_H-M 'P 21/c'
_cod_database_code 7126371
_shelx_shelxl_version_number 2018/3
_shelx_space_group_comment
;
The symmetry employed for this shelxl refinement is uniquely defined
by the following loop, which should always be used as a source of
symmetry information in preference to the above space-group names.
They are only intended as comments.
;
_shelx_estimated_absorpt_t_min 0.997
_shelx_estimated_absorpt_t_max 0.999

loop_
_space_group_symop_operation_xyz
'x, y, z'
'-x, y+1/2, -z+1/2'
'-x, -y, -z'
'x, -y-1/2, z-1/2'

loop_
_atom_site_label
_atom_site_type_symbol
_atom_site_fract_x
_atom_site_fract_y
_atom_site_fract_z
_atom_site_U_iso_or_equiv
_atom_site_adp_type
_atom_site_occupancy
_atom_site_site_symmetry_order
_atom_site_calc_flag
_atom_site_refinement_flags_posn
_atom_site_refinement_flags_adp
_atom_site_refinement_flags_occupancy
_atom_site_disorder_assembly
_atom_site_disorder_group
C1 C 0.5773(3) 0.3631(9) 0.1769(3) 0.0401(12) Uani 0.5 1 d . U P A 1
O1A O 0.6518(6) 0.5974(16) 0.1077(5) 0.054(2) Uani 0.2665 1 d . U P A 1
H1A H 0.671812 0.490310 0.095208 0.080 Uiso 0.2665 1 calc R U P A 1
O1A' O 0.6502(6) 0.1150(15) 0.2595(6) 0.051(3) Uani 0.2065 1 d . U P A 1
H1A' H 0.666398 0.102291 0.301747 0.077 Uiso 0.2065 1 calc R U P A 1
C2 C 0.6258(5) 0.3224(14) 0.2450(4) 0.0405(15) Uani 0.5 1 d . U P A 1
H2A H 0.643295 0.181522 0.252249 0.049 Uiso 0.2665 1 d R U P A 3
H2B H 0.601765 0.369052 0.282479 0.049 Uiso 0.2665 1 d R U P A 3
H2 H 0.600514 0.378017 0.282322 0.049 Uiso 0.2065 1 d R U P A 1
C3 C 0.6972(8) 0.501(3) 0.2265(9) 0.0359(19) Uani 0.5 1 d . U P A 1
C4 C 0.6236(4) 0.5564(11) 0.1712(3) 0.0431(14) Uani 0.5 1 d . U P A 1
H4A H 0.598105 0.678648 0.183789 0.052 Uiso 0.2065 1 d R U P A 3
H4B H 0.635332 0.572867 0.125609 0.052 Uiso 0.2065 1 d R U P A 3
H4 H 0.597172 0.680045 0.185770 0.052 Uiso 0.2665 1 d R U P A 1
C5 C 0.4925(3) 0.3973(11) 0.1783(3) 0.0599(13) Uani 0.5 1 d . U P A 1
H5A H 0.471211 0.272035 0.196139 0.072 Uiso 0.5 1 calc R U P A 1
H5AB H 0.486857 0.512418 0.209736 0.072 Uiso 0.5 1 calc R U P A 1
C6 C 0.4485(4) 0.4458(12) 0.1075(4) 0.0674(15) Uani 0.5 1 d . U P A 1
H6A H 0.476413 0.531191 0.078843 0.081 Uiso 0.5 1 calc R U P A 1
H6AB H 0.396547 0.498598 0.107011 0.081 Uiso 0.5 1 calc R U P A 1
C7 C 0.4534(3) 0.1948(11) 0.0942(4) 0.0632(14) Uani 0.5 1 d . U P A 1
H7A H 0.424249 0.122647 0.125175 0.076 Uiso 0.5 1 calc R U P A 1
H7AB H 0.428735 0.164512 0.046564 0.076 Uiso 0.5 1 calc R U P A 1
C8 C 0.5346(3) 0.1082(9) 0.1059(3) 0.0571(13) Uani 0.5 1 d . U P A 1
H8A H 0.538677 0.005374 0.069852 0.068 Uiso 0.5 1 calc R U P A 1
H8AB H 0.544866 0.037003 0.150701 0.068 Uiso 0.5 1 calc R U P A 1
C9 C 0.5947(4) 0.2771(10) 0.1046(3) 0.0437(14) Uani 0.5 1 d . U P A 1
H9A H 0.581796 0.375416 0.066138 0.052 Uiso 0.5 1 calc R U P A 1
H9AB H 0.646878 0.223264 0.107143 0.052 Uiso 0.5 1 calc R U P A 1
C1' C 0.5865(3) 0.4469(10) 0.1561(3) 0.0362(11) Uani 0.5 1 d . U P A 2
O1B O 0.6782(4) 0.6626(10) 0.1026(3) 0.0493(16) Uani 0.3835 1 d . U P A 2
H1B H 0.695580 0.556962 0.086499 0.074 Uiso 0.3835 1 calc R U P A 2
O1B' O 0.6240(8) 0.194(3) 0.2555(9) 0.047(3) Uani 0.1435 1 d . U P A 2
H1B' H 0.627916 0.198204 0.298280 0.070 Uiso 0.1435 1 calc R U P A 2
C2' C 0.6224(5) 0.3874(10) 0.2303(4) 0.0383(14) Uani 0.5 1 d . U P A 2
H2X H 0.604207 0.308511 0.263062 0.046 Uiso 0.3835 1 d R U P A 5
H2Y H 0.594165 0.468609 0.260538 0.046 Uiso 0.3835 1 d R U P A 5
H2' H 0.594165 0.468609 0.260538 0.046 Uiso 0.1435 1 d R U P A 2
C3' C 0.6856(7) 0.483(3) 0.2313(9) 0.0349(19) Uani 0.5 1 d . U P A 2
C4' C 0.6492(3) 0.6102(10) 0.1609(3) 0.0375(13) Uani 0.5 1 d . U P A 2
H4'A H 0.632920 0.749332 0.168605 0.045 Uiso 0.1435 1 d R U P A 5
H4'B H 0.679131 0.604242 0.124666 0.045 Uiso 0.1435 1 d R U P A 5
H4' H 0.627121 0.739455 0.176515 0.045 Uiso 0.3835 1 d R U P A 2
C5' C 0.5056(3) 0.5325(9) 0.1449(3) 0.0466(11) Uani 0.5 1 d . U P A 2
H5'A H 0.495699 0.608942 0.101051 0.056 Uiso 0.5 1 calc R U P A 2
H5'B H 0.500861 0.630409 0.182180 0.056 Uiso 0.5 1 calc R U P A 2
C6' C 0.4462(3) 0.3619(11) 0.1434(4) 0.0595(14) Uani 0.5 1 d . U P A 2
H6'A H 0.394737 0.415492 0.144977 0.071 Uiso 0.5 1 calc R U P A 2
H6'B H 0.460741 0.256591 0.179373 0.071 Uiso 0.5 1 calc R U P A 2
C7' C 0.4571(3) 0.2731(12) 0.0579(3) 0.0666(15) Uani 0.5 1 d . U P A 2
H7'A H 0.430326 0.140313 0.047886 0.080 Uiso 0.5 1 calc R U P A 2
H7'B H 0.433754 0.374367 0.023169 0.080 Uiso 0.5 1 calc R U P A 2
C8' C 0.5405(3) 0.2464(11) 0.0535(3) 0.0676(14) Uani 0.5 1 d . U P A 2
H8'A H 0.546294 0.131393 0.022082 0.081 Uiso 0.5 1 calc R U P A 2
H8'B H 0.559685 0.373264 0.034829 0.081 Uiso 0.5 1 calc R U P A 2
C9' C 0.5859(4) 0.2022(11) 0.1236(4) 0.0531(16) Uani 0.5 1 d . U P A 2
H9'A H 0.637595 0.152116 0.121286 0.064 Uiso 0.5 1 calc R U P A 2
H9'B H 0.559940 0.103355 0.149627 0.064 Uiso 0.5 1 calc R U P A 2
C10 C 0.7629(2) 0.3752(6) 0.2133(2) 0.0328(9) Uani 0.756(3) 1 d D U P A 1
C11 C 0.81463(17) 0.4683(5) 0.18047(15) 0.0362(8) Uani 0.756(3) 1 d D U P A 1
H11 H 0.804703 0.603856 0.163238 0.043 Uiso 0.756(3) 1 calc R U P A 1
C12 C 0.8830(3) 0.3692(7) 0.1711(3) 0.0360(10) Uani 0.756(3) 1 d D U P A 1
C13 C 0.9360(3) 0.4650(7) 0.13718(18) 0.0488(9) Uani 0.756(3) 1 d D U P A 1
H13 H 0.926661 0.598727 0.118226 0.059 Uiso 0.756(3) 1 calc R U P A 1
C14 C 1.0027(3) 0.3603(8) 0.1317(2) 0.0541(10) Uani 0.756(3) 1 d D U P A 1
H14 H 1.038405 0.423569 0.108052 0.065 Uiso 0.756(3) 1 calc R U P A 1
C15 C 1.0186(3) 0.1641(7) 0.1603(3) 0.0420(11) Uani 0.756(3) 1 d D U P A 1
H15 H 1.065317 0.099272 0.156858 0.050 Uiso 0.756(3) 1 calc R U P A 1
C16 C 0.9682(3) 0.0652(11) 0.1928(4) 0.0435(11) Uani 0.756(3) 1 d D U P A 1
H16 H 0.978161 -0.069094 0.211112 0.052 Uiso 0.756(3) 1 calc R U P A 1
C17 C 0.8987(2) 0.1723(6) 0.19846(18) 0.0340(8) Uani 0.756(3) 1 d D U P A 1
C18 C 0.84536(17) 0.0764(5) 0.23226(16) 0.0371(8) Uani 0.756(3) 1 d D U P A 1
H18 H 0.855152 -0.057972 0.250565 0.044 Uiso 0.756(3) 1 calc R U P A 1
C19 C 0.77973(18) 0.1741(5) 0.23907(18) 0.0375(8) Uani 0.756(3) 1 d D U P A 1
H19 H 0.744319 0.105375 0.261693 0.045 Uiso 0.756(3) 1 calc R U P A 1
C10' C 0.7559(8) 0.4439(19) 0.2056(8) 0.035(2) Uani 0.244(3) 1 d D U P A 2
C11' C 0.7951(6) 0.2643(19) 0.2152(5) 0.0342(17) Uani 0.244(3) 1 d D U P A 2
H11' H 0.773912 0.152261 0.236105 0.041 Uiso 0.244(3) 1 calc R U P A 2
C12' C 0.8681(6) 0.2381(18) 0.1945(6) 0.0362(17) Uani 0.244(3) 1 d D U P A 2
C13' C 0.9102(6) 0.0594(19) 0.2063(6) 0.0410(19) Uani 0.244(3) 1 d D U P A 2
H13' H 0.892524 -0.059712 0.226339 0.049 Uiso 0.244(3) 1 calc R U P A 2
C14' C 0.9811(11) 0.069(3) 0.1860(14) 0.044(2) Uani 0.244(3) 1 d D U P A 2
H14' H 1.011889 -0.050198 0.195404 0.053 Uiso 0.244(3) 1 calc R U P A 2
C15' C 1.0127(10) 0.229(2) 0.1543(11) 0.044(2) Uani 0.244(3) 1 d D U P A 2
H15' H 1.061872 0.217769 0.142830 0.053 Uiso 0.244(3) 1 calc R U P A 2
C16' C 0.9706(8) 0.400(2) 0.1404(8) 0.045(2) Uiso 0.244(3) 1 d D U P A 2
H16' H 0.987799 0.513747 0.117357 0.054 Uiso 0.244(3) 1 calc R U P A 2
C17' C 0.8970(9) 0.401(2) 0.1626(11) 0.037(2) Uani 0.244(3) 1 d D U P A 2
C18' C 0.8562(5) 0.5849(15) 0.1511(5) 0.0408(18) Uani 0.244(3) 1 d D U P A 2
H18' H 0.876605 0.696389 0.129187 0.049 Uiso 0.244(3) 1 calc R U P A 2
C19' C 0.7883(5) 0.6055(16) 0.1708(5) 0.0367(18) Uani 0.244(3) 1 d D U P A 2
H19' H 0.761060 0.730715 0.161410 0.044 Uiso 0.244(3) 1 calc R U P A 2
C20 C 0.71671(16) 0.6401(4) 0.28904(12) 0.0475(7) Uani 1 1 d . . . . .
H20A H 0.669817 0.712464 0.295482 0.057 Uiso 1 1 calc R U . A 1
H20B H 0.752828 0.745946 0.278705 0.057 Uiso 1 1 calc R U . A 1
O2 O 0.8147(4) 0.6081(13) 0.4006(4) 0.0482(15) Uani 0.663(6) 1 d . U P B 1
O3 O 0.7221(4) 0.3737(9) 0.3834(4) 0.0518(15) Uani 0.663(6) 1 d . U P B 1
C21 C 0.8123(3) 0.5022(8) 0.4683(2) 0.0425(11) Uani 0.663(6) 1 d . U P B 1
C22 C 0.7827(3) 0.2888(8) 0.4403(2) 0.0476(11) Uani 0.663(6) 1 d . U P B 1
C23 C 0.8949(4) 0.5060(11) 0.5016(4) 0.0546(16) Uani 0.663(6) 1 d . U P B 1
H23A H 0.902442 0.418124 0.542446 0.082 Uiso 0.663(6) 1 calc R U P B 1
H23B H 0.909887 0.647373 0.514904 0.082 Uiso 0.663(6) 1 calc R U P B 1
H23C H 0.926046 0.454952 0.469191 0.082 Uiso 0.663(6) 1 calc R U P B 1
C24 C 0.7640(4) 0.6020(11) 0.5148(2) 0.0791(18) Uani 0.663(6) 1 d . U P B 1
H24A H 0.765357 0.517583 0.555907 0.119 Uiso 0.663(6) 1 calc R U P B 1
H24B H 0.711571 0.613579 0.490442 0.119 Uiso 0.663(6) 1 calc R U P B 1
H24C H 0.783913 0.739451 0.527962 0.119 Uiso 0.663(6) 1 calc R U P B 1
C25 C 0.8432(3) 0.1565(7) 0.4194(3) 0.0703(16) Uani 0.663(6) 1 d . U P B 1
H25A H 0.879332 0.115350 0.460184 0.105 Uiso 0.663(6) 1 calc R U P B 1
H25B H 0.869816 0.233982 0.388440 0.105 Uiso 0.663(6) 1 calc R U P B 1
H25C H 0.819990 0.033511 0.395859 0.105 Uiso 0.663(6) 1 calc R U P B 1
C26 C 0.7351(4) 0.1856(13) 0.4874(4) 0.082(2) Uani 0.663(6) 1 d . U P B 1
H26A H 0.766198 0.165424 0.532762 0.122 Uiso 0.663(6) 1 calc R U P B 1
H26B H 0.717053 0.052022 0.468158 0.122 Uiso 0.663(6) 1 calc R U P B 1
H26C H 0.691582 0.273187 0.491446 0.122 Uiso 0.663(6) 1 calc R U P B 1
O2' O 0.7972(7) 0.630(2) 0.4083(8) 0.036(2) Uani 0.337(6) 1 d . U P B 2
O3' O 0.7361(7) 0.3230(19) 0.3762(7) 0.043(2) Uani 0.337(6) 1 d . U P B 2
C21' C 0.8375(6) 0.4462(16) 0.4546(5) 0.0449(18) Uani 0.337(6) 1 d . U P B 2
C22' C 0.7610(6) 0.3596(17) 0.4582(5) 0.0488(18) Uani 0.337(6) 1 d . U P B 2
C23' C 0.8937(5) 0.2921(16) 0.4329(5) 0.065(3) Uani 0.337(6) 1 d . U P B 2
H23D H 0.906090 0.186475 0.468342 0.098 Uiso 0.337(6) 1 calc R U P B 2
H23E H 0.940098 0.364372 0.426830 0.098 Uiso 0.337(6) 1 calc R U P B 2
H23F H 0.870749 0.227052 0.389566 0.098 Uiso 0.337(6) 1 calc R U P B 2
C24' C 0.8780(9) 0.568(2) 0.5145(8) 0.062(3) Uani 0.337(6) 1 d . U P B 2
H24D H 0.890922 0.477425 0.554342 0.093 Uiso 0.337(6) 1 calc R U P B 2
H24E H 0.844891 0.678981 0.525206 0.093 Uiso 0.337(6) 1 calc R U P B 2
H24F H 0.924507 0.627151 0.502974 0.093 Uiso 0.337(6) 1 calc R U P B 2
C25' C 0.7619(6) 0.1178(18) 0.4752(7) 0.049(2) Uani 0.337(6) 1 d . U P B 2
H25D H 0.794461 0.092743 0.519588 0.073 Uiso 0.337(6) 1 calc R U P B 2
H25E H 0.781511 0.041628 0.439408 0.073 Uiso 0.337(6) 1 calc R U P B 2
H25F H 0.710162 0.071554 0.477016 0.073 Uiso 0.337(6) 1 calc R U P B 2
C26' C 0.7191(7) 0.486(2) 0.5057(5) 0.071(3) Uani 0.337(6) 1 d . U P B 2
H26D H 0.746585 0.476408 0.552912 0.107 Uiso 0.337(6) 1 calc R U P B 2
H26E H 0.667632 0.431878 0.503268 0.107 Uiso 0.337(6) 1 calc R U P B 2
H26F H 0.716473 0.630358 0.491092 0.107 Uiso 0.337(6) 1 calc R U P B 2
B1 B 0.75160(16) 0.5359(4) 0.35847(14) 0.0369(6) Uani 1 1 d . . . . .

loop_
_atom_site_aniso_label
_atom_site_aniso_U_11
_atom_site_aniso_U_22
_atom_site_aniso_U_33
_atom_site_aniso_U_23
_atom_site_aniso_U_13
_atom_site_aniso_U_12
C1 0.034(2) 0.045(2) 0.041(2) 0.005(2) 0.0059(18) -0.001(2)
O1A 0.056(5) 0.064(5) 0.036(4) 0.012(4) -0.004(4) -0.016(4)
O1A' 0.046(5) 0.039(5) 0.063(5) 0.017(4) -0.007(4) -0.005(4)
C2 0.033(2) 0.042(3) 0.045(3) 0.010(2) 0.005(2) -0.003(3)
C3 0.037(3) 0.036(3) 0.035(3) 0.005(2) 0.004(3) -0.001(3)
C4 0.044(3) 0.047(3) 0.037(2) 0.007(2) 0.002(2) 0.001(2)
C5 0.048(2) 0.077(3) 0.054(3) 0.007(2) 0.008(2) 0.004(2)
C6 0.050(3) 0.089(3) 0.062(3) 0.016(3) 0.005(2) 0.009(2)
C7 0.052(2) 0.077(3) 0.058(3) 0.016(2) 0.000(2) -0.015(2)
C8 0.055(2) 0.056(3) 0.056(3) -0.002(2) -0.001(2) -0.012(2)
C9 0.044(2) 0.046(3) 0.041(3) 0.002(2) 0.009(2) -0.003(2)
C1' 0.032(2) 0.040(2) 0.037(2) 0.0052(19) 0.0074(18) 0.0018(19)
O1B 0.050(4) 0.060(4) 0.036(3) 0.017(3) 0.005(3) -0.009(3)
O1B' 0.034(6) 0.034(6) 0.068(6) 0.001(5) 0.000(5) 0.003(5)
C2' 0.038(2) 0.037(3) 0.041(3) 0.006(2) 0.013(2) 0.005(2)
C3' 0.034(3) 0.037(3) 0.033(3) 0.000(2) 0.003(3) 0.002(3)
C4' 0.038(3) 0.041(3) 0.033(2) 0.005(2) 0.005(2) -0.001(2)
C5' 0.041(2) 0.056(2) 0.044(2) 0.013(2) 0.0099(19) 0.013(2)
C6' 0.038(2) 0.075(3) 0.065(3) 0.022(3) 0.008(2) 0.001(2)
C7' 0.053(2) 0.075(3) 0.065(3) 0.008(3) -0.008(2) -0.015(2)
C8' 0.066(3) 0.074(3) 0.058(3) -0.015(2) -0.002(2) -0.004(2)
C9' 0.049(3) 0.054(3) 0.055(3) -0.008(2) 0.003(2) -0.002(2)
C10 0.0348(17) 0.031(2) 0.0310(18) -0.0042(18) 0.0000(14) -0.0007(17)
C11 0.0434(16) 0.0338(16) 0.0286(14) 0.0044(13) -0.0010(12) -0.0038(14)
C12 0.0387(19) 0.042(2) 0.0247(19) -0.0026(16) -0.0013(14) -0.0109(16)
C13 0.053(2) 0.056(2) 0.0364(17) 0.0000(16) 0.0041(16) -0.0160(18)
C14 0.048(2) 0.072(3) 0.0422(19) -0.0093(18) 0.0075(17) -0.0134(19)
C15 0.0366(18) 0.055(3) 0.0328(18) -0.006(2) 0.0021(14) -0.0061(19)
C16 0.033(2) 0.065(2) 0.032(2) -0.0079(16) 0.0044(17) -0.0066(18)
C17 0.0338(17) 0.0374(19) 0.0302(15) -0.0053(15) 0.0036(14) -0.0032(15)
C18 0.0394(16) 0.0315(15) 0.0400(16) 0.0048(13) 0.0062(13) 0.0020(13)
C19 0.0371(16) 0.0340(17) 0.0423(17) 0.0062(14) 0.0094(13) -0.0004(14)
C10' 0.039(3) 0.033(4) 0.031(3) 0.002(3) 0.002(3) -0.003(3)
C11' 0.037(3) 0.034(3) 0.031(3) 0.004(3) 0.003(3) -0.003(3)
C12' 0.037(3) 0.038(3) 0.032(3) 0.000(3) 0.001(3) -0.001(3)
C13' 0.038(3) 0.048(3) 0.036(3) -0.002(3) 0.003(3) -0.001(3)
C14' 0.039(4) 0.055(4) 0.037(4) -0.005(3) 0.003(3) -0.002(3)
C15' 0.041(3) 0.052(4) 0.040(4) -0.006(3) 0.005(3) -0.003(3)
C17' 0.040(3) 0.042(3) 0.030(3) 0.003(3) 0.005(3) -0.005(3)
C18' 0.046(3) 0.043(3) 0.034(3) 0.001(3) 0.008(3) -0.008(3)
C19' 0.044(3) 0.036(3) 0.030(3) 0.004(3) 0.006(3) -0.001(3)
C20 0.0619(17) 0.0382(15) 0.0387(14) -0.0023(12) -0.0013(12) 0.0079(13)
O2 0.047(3) 0.053(3) 0.041(2) 0.0082(19) -0.002(2) -0.009(2)
O3 0.048(3) 0.055(3) 0.046(2) 0.018(2) -0.0101(19) -0.014(2)
C21 0.045(2) 0.051(2) 0.0299(19) 0.0029(16) 0.0033(16) 0.0020(18)
C22 0.054(2) 0.051(2) 0.034(2) 0.0099(17) -0.0032(17) -0.0093(18)
C23 0.050(3) 0.065(4) 0.045(3) 0.001(3) -0.006(2) -0.004(3)
C24 0.084(4) 0.114(4) 0.038(2) -0.016(3) 0.006(2) 0.026(3)
C25 0.099(4) 0.044(3) 0.059(3) 0.007(2) -0.011(2) 0.014(3)
C26 0.089(5) 0.097(5) 0.054(3) 0.029(4) -0.001(3) -0.033(4)
O2' 0.040(4) 0.038(3) 0.031(3) -0.005(2) 0.004(3) 0.002(3)
O3' 0.045(4) 0.048(4) 0.035(3) 0.006(3) 0.004(3) -0.006(3)
C21' 0.046(3) 0.047(3) 0.040(3) 0.005(3) 0.002(3) 0.000(3)
C22' 0.050(3) 0.052(3) 0.042(3) 0.008(3) 0.001(3) -0.003(3)
C23' 0.060(5) 0.065(5) 0.071(5) 0.008(4) 0.011(4) 0.016(4)
C24' 0.060(6) 0.063(6) 0.055(6) -0.002(4) -0.014(5) 0.004(5)
C25' 0.047(5) 0.050(4) 0.046(5) 0.014(4) -0.001(4) -0.008(4)
C26' 0.076(5) 0.089(6) 0.055(5) 0.007(4) 0.029(4) 0.014(5)
B1 0.0404(15) 0.0380(16) 0.0334(14) -0.0029(12) 0.0094(12) 0.0019(13)

loop_
_atom_type_symbol
_atom_type_description
_atom_type_scat_dispersion_real
_atom_type_scat_dispersion_imag
_atom_type_scat_source
C C 0.0033 0.0016 'International Tables Vol C Tables 4.2.6.8 and 6.1.1.4'
H H 0.0000 0.0000 'International Tables Vol C Tables 4.2.6.8 and 6.1.1.4'
B B 0.0013 0.0007 'International Tables Vol C Tables 4.2.6.8 and 6.1.1.4'
O O 0.0106 0.0060 'International Tables Vol C Tables 4.2.6.8 and 6.1.1.4'

loop_
_geom_angle_atom_site_label_1
_geom_angle_atom_site_label_2
_geom_angle_atom_site_label_3
_geom_angle
_geom_angle_site_symmetry_1
_geom_angle_site_symmetry_3
_geom_angle_publ_flag
C2 C1 C4 88.6(5) . . ?
C2 C1 C5 115.3(5) . . ?
C4 C1 C5 115.7(5) . . ?
C2 C1 C9 124.5(6) . . ?
C4 C1 C9 91.5(5) . . ?
C5 C1 C9 114.2(5) . . ?
O1A' C2 C1 117.2(8) . . ?
O1A' C2 C3 116.3(9) . . ?
C1 C2 C3 91.3(7) . . ?
C10 C3 C20 113.1(9) . . ?
C10 C3 C4 125.7(13) . . ?
C20 C3 C4 117.8(12) . . ?
C10 C3 C2 107.0(10) . . ?
C20 C3 C2 106.5(10) . . ?
C4 C3 C2 75.9(6) . . ?
O1A C4 C1 119.4(7) . . ?
O1A C4 C3 105.3(8) . . ?
C1 C4 C3 99.0(7) . . ?
C6 C5 C1 111.5(5) . . ?
C5 C6 C7 84.8(5) . . ?
C8 C7 C6 114.3(5) . . ?
C7 C8 C9 112.4(5) . . ?
C8 C9 C1 89.2(5) . . ?
C5' C1' C4' 114.8(5) . . ?
C5' C1' C2' 116.9(5) . . ?
C4' C1' C2' 86.4(5) . . ?
C5' C1' C9' 109.8(5) . . ?
C4' C1' C9' 128.4(5) . . ?
C2' C1' C9' 95.8(5) . . ?
C3' C2' O1B' 118.8(11) . . ?
C3' C2' C1' 96.4(9) . . ?
O1B' C2' C1' 124.1(9) . . ?
C2' C3' C10' 136.1(15) . . ?
C2' C3' C20 121.7(13) . . ?
C10' C3' C20 98.7(10) . . ?
C2' C3' C4' 90.8(9) . . ?
C10' C3' C4' 91.6(10) . . ?
C20 C3' C4' 109.1(10) . . ?
O1B C4' C1' 119.6(6) . . ?
O1B C4' C3' 132.4(7) . . ?
C1' C4' C3' 83.2(6) . . ?
C1' C5' C6' 112.1(5) . . ?
C5' C6' C7' 93.4(5) . . ?
C8' C7' C6' 110.8(4) . . ?
C9' C8' C7' 110.1(6) . . ?
C8' C9' C1' 97.9(5) . . ?
C11 C10 C19 117.5(4) . . ?
C11 C10 C3 117.6(6) . . ?
C19 C10 C3 124.5(6) . . ?
C10 C11 C12 122.2(3) . . ?
C17 C12 C13 119.1(4) . . ?
C17 C12 C11 118.8(4) . . ?
C13 C12 C11 122.1(4) . . ?
C14 C13 C12 118.8(4) . . ?
C13 C14 C15 121.8(4) . . ?
C16 C15 C14 121.1(5) . . ?
C15 C16 C17 117.5(6) . . ?
C12 C17 C18 118.9(4) . . ?
C12 C17 C16 121.8(4) . . ?
C18 C17 C16 119.3(4) . . ?
C19 C18 C17 120.7(3) . . ?
C18 C19 C10 121.8(3) . . ?
C11' C10' C19' 117.0(12) . . ?
C11' C10' C3' 123.7(12) . . ?
C19' C10' C3' 119.2(11) . . ?
C10' C11' C12' 122.1(12) . . ?
C17' C12' C13' 118.9(11) . . ?
C17' C12' C11' 118.1(11) . . ?
C13' C12' C11' 123.0(11) . . ?
C12' C13' C14' 114.2(12) . . ?
C15' C14' C13' 128.9(17) . . ?
C16' C15' C14' 117.0(15) . . ?
C15' C16' C17' 116.4(12) . . ?
C12' C17' C18' 120.2(12) . . ?
C12' C17' C16' 124.5(12) . . ?
C18' C17' C16' 115.3(12) . . ?
C19' C18' C17' 120.6(10) . . ?
C18' C19' C10' 121.9(10) . . ?
C3 C20 B1 117.2(6) . . ?
B1 C20 C3' 113.4(6) . . ?
B1 O2 C21 103.6(5) . . ?
B1 O3 C22 106.7(5) . . ?
C23 C21 C24 110.2(4) . . ?
C23 C21 O2 101.6(5) . . ?
C24 C21 O2 116.9(5) . . ?
C23 C21 C22 114.7(5) . . ?
C24 C21 C22 113.9(5) . . ?
O2 C21 C22 98.6(5) . . ?
C25 C22 O3 117.3(5) . . ?
C25 C22 C26 115.2(5) . . ?
O3 C22 C26 102.2(5) . . ?
C25 C22 C21 113.2(5) . . ?
O3 C22 C21 95.5(4) . . ?
C26 C22 C21 111.5(6) . . ?
B1 O2' C21' 104.0(11) . . ?
B1 O3' C22' 94.1(8) . . ?
C22' C21' C24' 118.6(12) . . ?
C22' C21' C23' 114.8(10) . . ?
C24' C21' C23' 108.5(9) . . ?
C22' C21' O2' 89.0(9) . . ?
C24' C21' O2' 99.6(10) . . ?
C23' C21' O2' 125.4(9) . . ?
C21' C22' C26' 112.2(11) . . ?
C21' C22' C25' 113.8(10) . . ?
C26' C22' C25' 112.4(9) . . ?
C21' C22' O3' 95.7(9) . . ?
C26' C22' O3' 127.7(9) . . ?
C25' C22' O3' 93.3(9) . . ?
O3 B1 O2 113.0(5) . . ?
O2' B1 O3' 112.1(9) . . ?
O3 B1 C20 123.7(4) . . ?
O2' B1 C20 124.0(8) . . ?
O2 B1 C20 123.3(4) . . ?
O3' B1 C20 123.9(6) . . ?

loop_
_geom_bond_atom_site_label_1
_geom_bond_atom_site_label_2
_geom_bond_distance
_geom_bond_site_symmetry_2
_geom_bond_publ_flag
C1 C2 1.494(9) . ?
C1 C4 1.520(9) . ?
C1 C5 1.539(8) . ?
C1 C9 1.621(9) . ?
O1A C4 1.462(12) . ?
O1A' C2 1.430(12) . ?
C2 C3 1.811(16) . ?
C3 C10 1.492(17) . ?
C3 C20 1.525(18) . ?
C3 C4 1.601(17) . ?
C5 C6 1.518(9) . ?
C6 C7 1.657(10) . ?
C7 C8 1.538(9) . ?
C8 C9 1.541(8) . ?
C1' C5' 1.531(7) . ?
C1' C4' 1.535(8) . ?
C1' C2' 1.547(9) . ?
C1' C9' 1.715(10) . ?
O1B C4' 1.390(9) . ?
O1B' C2' 1.352(18) . ?
C2' C3' 1.287(15) . ?
C3' C10' 1.46(2) . ?
C3' C20 1.563(17) . ?
C3' C4' 1.655(18) . ?
C5' C6' 1.534(9) . ?
C6' C7' 1.833(10) . ?
C7' C8' 1.521(9) . ?
C8' C9' 1.509(9) . ?
C10 C11 1.364(5) . ?
C10 C19 1.416(5) . ?
C11 C12 1.424(6) . ?
C12 C17 1.399(6) . ?
C12 C13 1.402(5) . ?
C13 C14 1.395(6) . ?
C14 C15 1.404(6) . ?
C15 C16 1.359(6) . ?
C16 C17 1.447(7) . ?
C17 C18 1.405(5) . ?
C18 C19 1.363(4) . ?
C10' C11' 1.358(13) . ?
C10' C19' 1.433(14) . ?
C11' C12' 1.447(13) . ?
C12' C17' 1.378(13) . ?
C12' C13' 1.382(13) . ?
C13' C14' 1.399(15) . ?
C14' C15' 1.384(9) . ?
C15' C16' 1.344(15) . ?
C16' C17' 1.461(15) . ?
C17' C18' 1.400(14) . ?
C18' C19' 1.349(12) . ?
C20 B1 1.562(4) . ?
O2 B1 1.364(8) . ?
O2 C21 1.516(10) . ?
O3 B1 1.314(7) . ?
O3 C22 1.524(8) . ?
C21 C23 1.511(9) . ?
C21 C24 1.516(7) . ?
C21 C22 1.552(7) . ?
C22 C25 1.497(8) . ?
C22 C26 1.525(9) . ?
O2' B1 1.316(15) . ?
O2' C21' 1.598(19) . ?
O3' B1 1.466(14) . ?
O3' C22' 1.626(18) . ?
C21' C22' 1.495(15) . ?
C21' C24' 1.503(18) . ?
C21' C23' 1.533(14) . ?
C22' C26' 1.541(15) . ?
C22' C25' 1.607(16) . ?

loop_
_geom_torsion_atom_site_label_1
_geom_torsion_atom_site_label_2
_geom_torsion_atom_site_label_3
_geom_torsion_atom_site_label_4
_geom_torsion
_geom_torsion_site_symmetry_1
_geom_torsion_site_symmetry_2
_geom_torsion_site_symmetry_3
_geom_torsion_site_symmetry_4
_geom_torsion_publ_flag
C4 C1 C2 O1A' -137.3(8) . . . . ?
C5 C1 C2 O1A' 104.7(9) . . . . ?
C9 C1 C2 O1A' -46.4(11) . . . . ?
C4 C1 C2 C3 -16.7(8) . . . . ?
C5 C1 C2 C3 -134.7(8) . . . . ?
C9 C1 C2 C3 74.2(9) . . . . ?
O1A' C2 C3 C10 14.2(14) . . . . ?
C1 C2 C3 C10 -107.2(9) . . . . ?
O1A' C2 C3 C20 -107.0(11) . . . . ?
C1 C2 C3 C20 131.6(9) . . . . ?
O1A' C2 C3 C4 137.7(9) . . . . ?
C1 C2 C3 C4 16.3(7) . . . . ?
C2 C1 C4 O1A 132.5(7) . . . . ?
C5 C1 C4 O1A -109.9(7) . . . . ?
C9 C1 C4 O1A 8.0(8) . . . . ?
C2 C1 C4 C3 19.2(9) . . . . ?
C5 C1 C4 C3 136.8(8) . . . . ?
C9 C1 C4 C3 -105.3(8) . . . . ?
C10 C3 C4 O1A -39.1(14) . . . . ?
C20 C3 C4 O1A 118.3(10) . . . . ?
C2 C3 C4 O1A -140.1(8) . . . . ?
C10 C3 C4 C1 84.8(11) . . . . ?
C20 C3 C4 C1 -117.8(9) . . . . ?
C2 C3 C4 C1 -16.2(7) . . . . ?
C2 C1 C5 C6 177.7(6) . . . . ?
C4 C1 C5 C6 76.3(7) . . . . ?
C9 C1 C5 C6 -28.1(8) . . . . ?
C1 C5 C6 C7 78.1(6) . . . . ?
C5 C6 C7 C8 -56.5(6) . . . . ?
C6 C7 C8 C9 -18.5(8) . . . . ?
C7 C8 C9 C1 70.2(6) . . . . ?
C2 C1 C9 C8 101.4(7) . . . . ?
C4 C1 C9 C8 -169.2(5) . . . . ?
C5 C1 C9 C8 -50.0(6) . . . . ?
C5' C1' C2' C3' -131.2(10) . . . . ?
C4' C1' C2' C3' -15.1(10) . . . . ?
C9' C1' C2' C3' 113.1(9) . . . . ?
C5' C1' C2' O1B' 97.4(11) . . . . ?
C4' C1' C2' O1B' -146.5(11) . . . . ?
C9' C1' C2' O1B' -18.2(12) . . . . ?
O1B' C2' C3' C10' 56(2) . . . . ?
C1' C2' C3' C10' -79.1(19) . . . . ?
O1B' C2' C3' C20 -98.1(16) . . . . ?
C1' C2' C3' C20 127.0(12) . . . . ?
O1B' C2' C3' C4' 148.8(11) . . . . ?
C1' C2' C3' C4' 14.0(9) . . . . ?
C5' C1' C4' O1B -94.7(7) . . . . ?
C2' C1' C4' O1B 147.2(6) . . . . ?
C9' C1' C4' O1B 52.7(9) . . . . ?
C5' C1' C4' C3' 129.8(8) . . . . ?
C2' C1' C4' C3' 11.7(7) . . . . ?
C9' C1' C4' C3' -82.8(9) . . . . ?
C2' C3' C4' O1B -138.4(9) . . . . ?
C10' C3' C4' O1B -2.2(15) . . . . ?
C20 C3' C4' O1B 97.5(12) . . . . ?
C2' C3' C4' C1' -14.1(9) . . . . ?
C10' C3' C4' C1' 122.1(10) . . . . ?
C20 C3' C4' C1' -138.1(8) . . . . ?
C4' C1' C5' C6' -177.8(5) . . . . ?
C2' C1' C5' C6' -78.8(7) . . . . ?
C9' C1' C5' C6' 28.9(7) . . . . ?
C1' C5' C6' C7' -74.0(5) . . . . ?
C5' C6' C7' C8' 48.2(7) . . . . ?
C6' C7' C8' C9' 26.5(8) . . . . ?
C7' C8' C9' C1' -75.5(7) . . . . ?
C5' C1' C9' C8' 50.5(6) . . . . ?
C4' C1' C9' C8' -98.1(7) . . . . ?
C2' C1' C9' C8' 171.9(5) . . . . ?
C20 C3 C10 C11 -80.5(11) . . . . ?
C4 C3 C10 C11 77.9(12) . . . . ?
C2 C3 C10 C11 162.5(6) . . . . ?
C20 C3 C10 C19 92.2(9) . . . . ?
C4 C3 C10 C19 -109.4(11) . . . . ?
C2 C3 C10 C19 -24.8(13) . . . . ?
C19 C10 C11 C12 0.7(6) . . . . ?
C3 C10 C11 C12 173.9(8) . . . . ?
C10 C11 C12 C17 -2.0(7) . . . . ?
C10 C11 C12 C13 179.8(4) . . . . ?
C17 C12 C13 C14 0.0(6) . . . . ?
C11 C12 C13 C14 178.2(4) . . . . ?
C12 C13 C14 C15 -1.1(6) . . . . ?
C13 C14 C15 C16 2.0(8) . . . . ?
C14 C15 C16 C17 -1.7(10) . . . . ?
C13 C12 C17 C18 -179.8(4) . . . . ?
C11 C12 C17 C18 2.0(6) . . . . ?
C13 C12 C17 C16 0.2(8) . . . . ?
C11 C12 C17 C16 -178.0(5) . . . . ?
C15 C16 C17 C12 0.6(9) . . . . ?
C15 C16 C17 C18 -179.4(5) . . . . ?
C12 C17 C18 C19 -0.7(5) . . . . ?
C16 C17 C18 C19 179.3(5) . . . . ?
C17 C18 C19 C10 -0.7(5) . . . . ?
C11 C10 C19 C18 0.7(6) . . . . ?
C3 C10 C19 C18 -172.0(8) . . . . ?
C2' C3' C10' C11' -49(3) . . . . ?
C20 C3' C10' C11' 109.0(16) . . . . ?
C4' C3' C10' C11' -141.5(15) . . . . ?
C2' C3' C10' C19' 134.3(18) . . . . ?
C20 C3' C10' C19' -68.0(15) . . . . ?
C4' C3' C10' C19' 41.6(15) . . . . ?
C19' C10' C11' C12' 3(2) . . . . ?
C3' C10' C11' C12' -174.1(13) . . . . ?
C10' C11' C12' C17' -2(2) . . . . ?
C10' C11' C12' C13' 177.4(13) . . . . ?
C17' C12' C13' C14' 3(2) . . . . ?
C11' C12' C13' C14' -176.4(16) . . . . ?
C12' C13' C14' C15' -2(4) . . . . ?
C13' C14' C15' C16' 0(4) . . . . ?
C14' C15' C16' C17' 2(3) . . . . ?
C13' C12' C17' C18' -178.9(14) . . . . ?
C11' C12' C17' C18' 0(2) . . . . ?
C13' C12' C17' C16' -1(3) . . . . ?
C11' C12' C17' C16' 178.3(15) . . . . ?
C15' C16' C17' C12' -2(3) . . . . ?
C15' C16' C17' C18' 176.4(16) . . . . ?
C12' C17' C18' C19' 0(2) . . . . ?
C16' C17' C18' C19' -178.5(13) . . . . ?
C17' C18' C19' C10' 1.6(19) . . . . ?
C11' C10' C19' C18' -3(2) . . . . ?
C3' C10' C19' C18' 174.3(12) . . . . ?
C10 C3 C20 B1 -55.1(10) . . . . ?
C4 C3 C20 B1 144.6(7) . . . . ?
C2 C3 C20 B1 62.1(9) . . . . ?
C2' C3' C20 B1 75.9(14) . . . . ?
C10' C3' C20 B1 -86.0(9) . . . . ?
C4' C3' C20 B1 179.2(6) . . . . ?
B1 O2 C21 C23 155.7(4) . . . . ?
B1 O2 C21 C24 -84.2(6) . . . . ?
B1 O2 C21 C22 38.2(6) . . . . ?
B1 O3 C22 C25 -81.0(6) . . . . ?
B1 O3 C22 C26 152.1(5) . . . . ?
B1 O3 C22 C21 38.7(6) . . . . ?
C23 C21 C22 C25 -28.4(6) . . . . ?
C24 C21 C22 C25 -156.7(4) . . . . ?
O2 C21 C22 C25 78.7(5) . . . . ?
C23 C21 C22 O3 -151.3(5) . . . . ?
C24 C21 C22 O3 80.4(5) . . . . ?
O2 C21 C22 O3 -44.2(6) . . . . ?
C23 C21 C22 C26 103.4(7) . . . . ?
C24 C21 C22 C26 -24.9(7) . . . . ?
O2 C21 C22 C26 -149.5(5) . . . . ?
B1 O2' C21' C22' -52.8(10) . . . . ?
B1 O2' C21' C24' -171.6(9) . . . . ?
B1 O2' C21' C23' 67.4(13) . . . . ?
C24' C21' C22' C26' 26.7(14) . . . . ?
C23' C21' C22' C26' 157.3(8) . . . . ?
O2' C21' C22' C26' -73.6(10) . . . . ?
C24' C21' C22' C25' -102.3(14) . . . . ?
C23' C21' C22' C25' 28.3(13) . . . . ?
O2' C21' C22' C25' 157.4(10) . . . . ?
C24' C21' C22' O3' 161.6(10) . . . . ?
C23' C21' C22' O3' -67.9(10) . . . . ?
O2' C21' C22' O3' 61.2(10) . . . . ?
B1 O3' C22' C21' -53.7(9) . . . . ?
B1 O3' C22' C26' 70.1(13) . . . . ?
B1 O3' C22' C25' -168.0(7) . . . . ?
C22 O3 B1 O2 -16.5(6) . . . . ?
C22 O3 B1 C20 165.4(4) . . . . ?
C21' O2' B1 O3' 19.4(11) . . . . ?
C21' O2' B1 C20 -161.8(6) . . . . ?
C21 O2 B1 O3 -14.7(6) . . . . ?
C21 O2 B1 C20 163.4(4) . . . . ?
C22' O3' B1 O2' 19.6(9) . . . . ?
C22' O3' B1 C20 -159.2(5) . . . . ?
C3 C20 B1 O3 -50.2(7) . . . . ?
C3' C20 B1 O2' 162.5(8) . . . . ?
C3 C20 B1 O2 131.9(7) . . . . ?
C3' C20 B1 O3' -18.7(9) . . . . ?
